data_4128366
loop_
_publ_author_name
'Zou, Xiaoliang'
'Zhao, Haonan'
'Li, Yinwu'
'Gao, Qian'
'Ke, Zhuofeng'
'Senmiao Xu, ?'

_publ_section_title
;
 Chiral Bidentate Boryl Ligand Enabled Iridium-Catalyzed Asymmetric
 C(sp<sup>2</sup>)-H Borylation of Diarylmethylamines.
;
_journal_issue 13
_journal_name_full 'Journal of the American Chemical Society'
_journal_page_first 5334
_journal_page_last 5342
_journal_paper_doi 10.1021/jacs.8b13756
_journal_volume 141
_journal_year 2019
_chemical_absolute_configuration ad
_chemical_formula_moiety 'C21 H26 B Br2 N O2'
_chemical_formula_sum 'C21 H26 B Br2 N O2'
_chemical_formula_weight 495.06
_space_group_crystal_system trigonal
_space_group_IT_number 152
_space_group_name_Hall 'P 31 2"'
_space_group_name_H-M_alt 'P 31 2 1'
_atom_sites_solution_hydrogens geom
_atom_sites_solution_primary dual
_audit_creation_date 2018-05-24
_audit_creation_method
;
Olex2 1.2
(compiled 2018.05.18 svn.r3508 for OlexSys, GUI svn.r5497)
;
_cell_angle_alpha 90
_cell_angle_beta 90
_cell_angle_gamma 120
_cell_formula_units_Z 6
_cell_length_a 18.5092(2)
_cell_length_b 18.5092(2)
_cell_length_c 12.71340(10)
_cell_measurement_reflns_used 34933
_cell_measurement_temperature 293(2)
_cell_measurement_theta_max 72.4660
_cell_measurement_theta_min 4.4040
_cell_volume 3771.96(6)
_computing_cell_refinement 'CrysAlisPro 1.171.39.32a (Rigaku OD, 2017)'
_computing_data_collection 'CrysAlisPro 1.171.39.32a (Rigaku OD, 2017)'
_computing_data_reduction 'CrysAlisPro 1.171.39.32a (Rigaku OD, 2017)'
_computing_molecular_graphics 'Olex2 (Dolomanov et al., 2009)'
_computing_publication_material 'Olex2 (Dolomanov et al., 2009)'
_computing_structure_refinement 'ShelXL (Sheldrick, 2015)'
_computing_structure_solution 'ShelXT (Sheldrick, 2015)'
_diffrn_ambient_temperature 293(2)
_diffrn_detector 'CCD plate'
_diffrn_measured_fraction_theta_full 0.986
_diffrn_measured_fraction_theta_max 0.986
_diffrn_measurement_details
;
List of Runs (angles in degrees, time in seconds):

  # Type    Start    End  Width  t~exp~   \w     \q     \k     \f   Frames
--------------------------------------------------------------------------
  1  \w    -32.00   5.00   1.00    1.00    --    0.00  82.00  30.00   37
  2  \w    -52.00 -26.00   1.00    1.00    --    0.00 -38.00  30.00   26
  3  \w     21.00  89.00   1.00    1.00    --    0.00  77.00 150.00   68
  4  \w    -19.00  21.00   1.00    1.00    --    0.00  38.00 -60.00   40
  5  \w    -23.00  77.00   1.00    1.00    --    0.00  57.00 120.00  100
  6  \w     31.00  76.00   1.00    1.00    --    0.00  38.00 -60.00   45
  7  \w     -6.00  19.00   1.00    1.00    --    0.00 -26.00  97.84   25
  8  \w    -81.00 -55.00   1.00    1.00    --    0.00 -38.00  30.00   26
  9  \w    -17.00  28.00   1.00    1.00    --    0.00  38.00-120.00   45
 10  \w     -8.00  30.00   1.00    1.00    --    0.00  57.00   0.00   38
 11  \w    -66.00 -40.00   1.00    1.00    --    0.00 -26.00  97.84   26
 12  \w    -13.00  89.00   1.00    1.00    --    0.00  38.00   0.00  102
 13  \w     41.00  87.00   1.00    1.00    --    0.00  38.00-120.00   46
 14  \w    -30.00  12.00   1.00    1.00    --    0.00  77.00 150.00   42
 15  \w     18.00  55.00   1.00    1.00    --    0.00  82.00  30.00   37
 16  \w     56.00  88.00   1.00    1.00    --    0.00  57.00   0.00   32
 17  \w    -21.00  19.00   1.00    1.00    --    0.00 -38.00  30.00   40
 18  \w     67.00  93.00   1.00    2.00    --   95.80  71.00-101.82   26
 19  \w    141.00 173.00   1.00    2.00    --   95.80  77.00  83.31   32
 20  \w     71.00  96.00   1.00    2.00    --   95.80  59.00  31.65   25
 21  \w     65.00  91.00   1.00    2.00    --   95.80  77.00  83.31   26
 22  \w     63.00  94.00   1.00    2.00    --   95.80  82.00  30.00   31
 23  \w     66.00 128.00   1.00    2.00    --   95.80 -82.00 -60.00   62
 24  \w     98.00 185.00   1.00    2.00    --   95.80  77.00 143.02   87
 25  \w    153.00 179.00   1.00    2.00    --   95.80  82.00  30.00   26
 26  \w     65.00  91.00   1.00    2.00    --   95.80  77.00 -30.00   26
 27  \w     63.00  89.00   1.00    2.00    --   95.80  82.00  60.00   26
 28  \w     75.00 107.00   1.00    2.00    --   95.80  45.00   0.00   32
 29  \w     64.00 127.00   1.00    2.00    --   95.80 -82.00-180.00   63
 30  \w     65.00  90.00   1.00    2.00    --   95.80  77.00 120.00   25
 31  \w     74.00 184.00   1.00    2.00    --   95.80  51.00-127.17  110
 32  \w     72.00 137.00   1.00    2.00    --   95.80  57.00 128.18   65
 33  \w     21.00  61.00   1.00    2.00    --   95.80 -82.00 -60.00   40
 34  \w     66.00  93.00   1.00    2.00    --   95.80  75.00 -34.00   27
 35  \w     65.00  90.00   1.00    2.00    --   95.80  77.00 143.02   25
 36  \w     68.00 100.00   1.00    2.00    --   95.80  70.00  82.84   32
 37  \w     63.00  88.00   1.00    2.00    --   95.80  82.00-150.00   25
 38  \w    115.00 185.00   1.00    2.00    --   95.80  79.00 -18.99   70
 39  \w    131.00 185.00   1.00    2.00    --   95.80  59.00 -76.87   54
 40  \w     69.00 184.00   1.00    2.00    --   95.80  65.00-106.12  115
 41  \w     63.00  89.00   1.00    2.00    --   95.80  82.00  90.00   26
 42  \w     94.00 185.00   1.00    2.00    --   95.80  82.00  90.00   91
 43  \w     65.00  90.00   1.00    2.00    --   95.80  77.00  30.00   25
 44  \w     52.00  78.00   1.00    2.00    --   95.80 -82.00  90.00   26
 45  \w     92.00 128.00   1.00    2.00    --   95.80 -82.00  90.00   36
 46  \w     63.00  88.00   1.00    2.00    --   95.80  82.00 120.00   25
 47  \w    102.00 185.00   1.00    2.00    --   95.80  82.00 120.00   83
 48  \w     63.00  89.00   1.00    2.00    --   95.80  82.00 -60.00   26
 49  \w     63.00  88.00   1.00    2.00    --   95.80  82.00 150.00   25
 50  \w     63.00  88.00   1.00    2.00    --   95.80  82.00   0.00   25
 51  \w      6.00 126.00   1.00    2.00    --   95.80 -82.00-120.00  120
 52  \w     75.00 150.00   1.00    2.00    --   95.80  45.00  90.00   75
 53  \w     64.00  94.00   1.00    2.00    --   95.80  79.00 -18.99   30
 54  \w     65.00  90.00   1.00    2.00    --   95.80  77.00 -90.00   25
 55  \w    143.00 182.00   1.00    2.00    --   95.80  82.00 -90.00   39
 56  \w     63.00  88.00   1.00    2.00    --   95.80  82.00 -90.00   25
 57  \w    160.00 185.00   1.00    2.00    --   95.80  74.00 -62.73   25
 58  \w     72.00 109.00   1.00    2.00    --   95.80  59.00 -76.87   37
 59  \w     63.00  91.00   1.00    2.00    --   95.80  82.00-180.00   28
 60  \w     71.00 151.00   1.00    2.00    --   95.80  61.00 -60.00   80
 61  \w    159.00 185.00   1.00    2.00    --   95.80  61.00 -60.00   26
 62  \w     65.00  90.00   1.00    2.00    --   95.80  77.00-180.00   25
 63  \w     65.00  90.00   1.00    2.00    --   95.80  77.00   0.00   25
 64  \w     65.00  90.00   1.00    2.00    --   95.80  77.00  60.00   25
 65  \w     66.00  91.00   1.00    2.00    --   95.80  74.00 -62.73   25
 66  \w    121.00 159.00   1.00    2.00    --   95.80  45.00  60.00   38
 67  \w     75.00 103.00   1.00    2.00    --   95.80  45.00  60.00   28
 68  \w     65.00  90.00   1.00    2.00    --   95.80  77.00 150.00   25
 69  \w     65.00 102.00   1.00    2.00    --   95.80  77.00 -60.00   37
 70  \w     65.00  90.00   1.00    2.00    --   95.80  77.00-120.00   25
 71  \w     70.00 185.00   1.00    2.00    --   95.80  63.00-167.08  115
 72  \w     71.00  96.00   1.00    2.00    --   95.80  61.00-180.00   25
 73  \w     63.00  89.00   1.00    2.00    --   95.80  82.00 -30.00   26
 74  \w    107.00 183.00   1.00    2.00    --   95.80  82.00 -30.00   76
 75  \w     57.00 124.00   1.00    2.00    --   95.80 -82.00  30.00   67
 76  \w     71.00 117.00   1.00    2.00    --   95.80  61.00-120.00   46
 77  \w     65.00  90.00   1.00    2.00    --   95.80  77.00-150.00   25
 78  \w      6.00 118.00   1.00    2.00    --   95.80 -82.00  60.00  112
 79  \w    106.00 171.00   1.00    2.00    --   95.80  59.00  31.65   65
 80  \w     75.00 102.00   1.00    2.00    --   95.80  45.00  30.00   27
 81  \w    159.00 185.00   1.00    2.00    --   95.80  57.00 128.18   26
;
_diffrn_measurement_device 'four-circle diffractometer'
_diffrn_measurement_device_type 'XtaLAB AFC12 (RINC): Kappa dual home/near'
_diffrn_measurement_method '\w scans'
_diffrn_orient_matrix_type 'CrysAlisPro convention (1999,Acta A55,543-557)'
_diffrn_orient_matrix_UB_11 0.0160704000
_diffrn_orient_matrix_UB_12 0.0861851000
_diffrn_orient_matrix_UB_13 0.0363846000
_diffrn_orient_matrix_UB_21 0.0922572000
_diffrn_orient_matrix_UB_22 0.0274759000
_diffrn_orient_matrix_UB_23 0.0202704000
_diffrn_orient_matrix_UB_31 0.0215884000
_diffrn_orient_matrix_UB_32 0.0324643000
_diffrn_orient_matrix_UB_33 -0.1138258000
_diffrn_radiation_monochromator graphite
_diffrn_radiation_probe x-ray
_diffrn_radiation_type CuK\a
_diffrn_radiation_wavelength 1.54184
_diffrn_reflns_av_R_equivalents 0.0933
_diffrn_reflns_av_unetI/netI 0.0223
_diffrn_reflns_Laue_measured_fraction_full 0.986
_diffrn_reflns_Laue_measured_fraction_max 0.986
_diffrn_reflns_limit_h_max 22
_diffrn_reflns_limit_h_min -22
_diffrn_reflns_limit_k_max 22
_diffrn_reflns_limit_k_min -22
_diffrn_reflns_limit_l_max 15
_diffrn_reflns_limit_l_min -15
_diffrn_reflns_number 96929
_diffrn_reflns_point_group_measured_fraction_full 0.988
_diffrn_reflns_point_group_measured_fraction_max 0.988
_diffrn_reflns_theta_full 67.077
_diffrn_reflns_theta_max 67.077
_diffrn_reflns_theta_min 4.439
_diffrn_source 'fine-focus sealed X-ray tube'
_diffrn_source_type 'Enhance (Cu) X-ray Source'
_exptl_absorpt_coefficient_mu 4.188
_exptl_absorpt_correction_T_max 1.00000
_exptl_absorpt_correction_T_min 0.29007
_exptl_absorpt_correction_type multi-scan
_exptl_absorpt_process_details
;
CrysAlisPro 1.171.39.32a (Rigaku Oxford Diffraction, 2017)
Empirical absorption correction using spherical harmonics,
 implemented in SCALE3 ABSPACK scaling algorithm.
;
_exptl_crystal_colour 'clear light colourless'
_exptl_crystal_colour_lustre clear
_exptl_crystal_colour_modifier light
_exptl_crystal_colour_primary colourless
_exptl_crystal_density_diffrn 1.308
_exptl_crystal_description block
_exptl_crystal_F_000 1500
_exptl_crystal_size_max 0.42
_exptl_crystal_size_mid 0.36
_exptl_crystal_size_min 0.33
_refine_diff_density_max 0.421
_refine_diff_density_min -0.593
_refine_diff_density_rms 0.061
_refine_ls_abs_structure_details
;
 Flack x determined using 1723 quotients [(I+)-(I-)]/[(I+)+(I-)]
 (Parsons, Flack and Wagner, Acta Cryst. B69 (2013) 249-259).
;
_refine_ls_abs_structure_Flack 0.010(7)
_refine_ls_extinction_method none
_refine_ls_goodness_of_fit_ref 1.100
_refine_ls_hydrogen_treatment constr
_refine_ls_matrix_type full
_refine_ls_number_parameters 250
_refine_ls_number_reflns 4446
_refine_ls_number_restraints 31
_refine_ls_restrained_S_all 1.113
_refine_ls_R_factor_all 0.0509
_refine_ls_R_factor_gt 0.0488
_refine_ls_shift/su_max 0.000
_refine_ls_shift/su_mean 0.000
_refine_ls_structure_factor_coef Fsqd
_refine_ls_weighting_details 'w=1/[\s^2^(Fo^2^)+(0.1040P)^2^+0.4760P] where P=(Fo^2^+2Fc^2^)/3'
_refine_ls_weighting_scheme calc
_refine_ls_wR_factor_gt 0.1487
_refine_ls_wR_factor_ref 0.1518
_reflns_Friedel_coverage 0.823
_reflns_Friedel_fraction_full 0.991
_reflns_Friedel_fraction_max 0.991
_reflns_number_gt 4126
_reflns_number_total 4446
_reflns_threshold_expression 'I > 2\s(I)'
_cod_data_source_file ja8b13756_si_003.cif
_cod_data_source_block exp_347
_cod_original_cell_volume 3771.96(9)
_cod_database_code 4128366
_shelx_shelxl_version_number 2016/6
_shelx_space_group_comment
;
The symmetry employed for this shelxl refinement is uniquely defined
by the following loop, which should always be used as a source of
symmetry information in preference to the above space-group names.
They are only intended as comments.
;
_shelx_estimated_absorpt_t_max 0.339
_shelx_estimated_absorpt_t_min 0.272
_reflns_odcompleteness_completeness 99.92
_reflns_odcompleteness_iscentric 1
_reflns_odcompleteness_theta 66.97
_olex2_refinement_description
;
1. Fixed Uiso
 At 1.2 times of:
  All C(H) groups
 At 1.5 times of:
  All C(H,H,H) groups
2. Restrained distances
 H18C-H20A
 2 with sigma of 0.01
3. Rigid bond restraints
 C16, C18, C19
 with sigma for 1-2 distances of 0.001 and sigma for 1-3 distances of 0.001
 C20, C21, C17
 with sigma for 1-2 distances of 0.001 and sigma for 1-3 distances of 0.001
4. Uiso/Uaniso restraints and constraints
C19 \\sim C16 \\sim C18: within 2A with sigma of 0.001 and sigma for terminal
atoms of 0.002
C17 \\sim C20 \\sim C21: within 2A with sigma of 0.001 and sigma for terminal
atoms of 0.002
5.a Ternary CH refined with riding coordinates:
 C13(H13)
5.b Aromatic/amide H refined with riding coordinates:
 C2(H2), C4(H4), C5(H5), C6(H6), C8(H8), C9(H9), C11(H11)
5.c Idealised Me refined as rotating group:
 C14(H14A,H14B,H14C), C15(H15A,H15B,H15C), C18(H18A,H18B,H18C), C19(H19A,H19B,
 H19C), C20(H20A,H20B,H20C), C21(H21A,H21B,H21C)
;
_olex2_submission_special_instructions 'No special instructions were received'
_oxdiff_exptl_absorpt_empirical_details
;
Empirical correction (ABSPACK) includes:
- Absorption correction using spherical harmonics
- Frame scaling
;
_oxdiff_exptl_absorpt_empirical_full_max 2.323
_oxdiff_exptl_absorpt_empirical_full_min 0.501

loop_
_space_group_symop_operation_xyz
'x, y, z'
'-y, x-y, z+1/3'
'-x+y, -x, z+2/3'
'y, x, -z'
'x-y, -y, -z+2/3'
'-x, -x+y, -z+1/3'

loop_
_atom_site_label
_atom_site_type_symbol
_atom_site_fract_x
_atom_site_fract_y
_atom_site_fract_z
_atom_site_U_iso_or_equiv
_atom_site_adp_type
_atom_site_occupancy
_atom_site_site_symmetry_order
_atom_site_calc_flag
_atom_site_refinement_flags_posn
_atom_site_refinement_flags_adp
Br1 Br 0.55952(8) 0.45964(9) 0.07262(5) 0.1224(4) Uani 1 1 d . .
Br2 Br 0.30702(5) 0.26619(7) 0.66317(8) 0.1136(4) Uani 1 1 d . .
O1 O 0.7411(3) 0.5646(3) 0.7312(4) 0.0940(14) Uani 1 1 d . .
O2 O 0.6872(3) 0.6375(3) 0.6459(3) 0.0788(10) Uani 1 1 d . .
N1 N 0.6921(3) 0.5231(3) 0.5317(3) 0.0662(10) Uani 1 1 d . .
C1 C 0.5901(3) 0.4311(4) 0.3904(4) 0.0627(11) Uani 1 1 d . .
C2 C 0.5847(4) 0.4631(4) 0.2937(4) 0.0698(13) Uani 1 1 d . .
H2 H 0.591456 0.516275 0.289490 0.084 Uiso 1 1 calc R .
C3 C 0.5693(4) 0.4160(5) 0.2049(4) 0.0837(17) Uani 1 1 d . .
C4 C 0.5571(5) 0.3372(5) 0.2028(6) 0.0922(19) Uani 1 1 d . .
H4 H 0.545649 0.306209 0.141290 0.111 Uiso 1 1 calc R .
C5 C 0.5631(5) 0.3065(5) 0.3019(6) 0.0922(18) Uani 1 1 d . .
H5 H 0.559121 0.254461 0.305147 0.111 Uiso 1 1 calc R .
C6 C 0.5743(4) 0.3491(4) 0.3921(5) 0.0770(14) Uani 1 1 d . .
H6 H 0.571367 0.323478 0.456119 0.092 Uiso 1 1 calc R .
C7 C 0.5853(4) 0.4791(3) 0.6750(4) 0.0627(11) Uani 1 1 d . .
C8 C 0.5389(4) 0.4493(4) 0.7666(4) 0.0770(15) Uani 1 1 d . .
H8 H 0.563472 0.472387 0.830988 0.092 Uiso 1 1 calc R .
C9 C 0.4567(4) 0.3858(4) 0.7633(5) 0.0760(15) Uani 1 1 d . .
H9 H 0.426361 0.366080 0.825276 0.091 Uiso 1 1 calc R .
C10 C 0.4200(4) 0.3520(4) 0.6685(5) 0.0758(14) Uani 1 1 d . .
C11 C 0.4661(4) 0.3791(4) 0.5753(4) 0.0672(12) Uani 1 1 d . .
H11 H 0.441953 0.354692 0.511235 0.081 Uiso 1 1 calc R .
C12 C 0.5478(3) 0.4423(3) 0.5799(4) 0.0598(10) Uani 1 1 d . .
C13 C 0.6045(3) 0.4838(3) 0.4882(4) 0.0611(10) Uani 1 1 d . .
H13 H 0.595977 0.529886 0.467113 0.073 Uiso 1 1 calc R .
C14 C 0.7496(4) 0.5903(5) 0.4606(5) 0.0900(17) Uani 1 1 d . .
H14A H 0.750561 0.567018 0.393557 0.135 Uiso 1 1 calc GR .
H14B H 0.804624 0.617818 0.490310 0.135 Uiso 1 1 calc GR .
H14C H 0.730883 0.629876 0.451759 0.135 Uiso 1 1 calc GR .
C15 C 0.7199(5) 0.4616(5) 0.5507(5) 0.0850(16) Uani 1 1 d . .
H15A H 0.681301 0.418703 0.597117 0.128 Uiso 1 1 calc GR .
H15B H 0.774352 0.489220 0.582254 0.128 Uiso 1 1 calc GR .
H15C H 0.722137 0.437103 0.485110 0.128 Uiso 1 1 calc GR .
C16 C 0.7919(7) 0.6497(7) 0.7621(10) 0.136(2) Uani 1 1 d . U
C17 C 0.7446(7) 0.6944(7) 0.7193(10) 0.130(2) Uani 1 1 d . U
C18 C 0.8767(8) 0.6804(8) 0.7071(10) 0.145(3) Uani 1 1 d . U
H18A H 0.891228 0.637349 0.709641 0.217 Uiso 1 1 calc GR .
H18B H 0.918883 0.729271 0.742236 0.217 Uiso 1 1 calc GR .
H18C H 0.872780 0.693643 0.635040 0.217 Uiso 1 1 calc DGR .
C19 C 0.8088(7) 0.6526(7) 0.8755(9) 0.140(3) Uani 1 1 d . U
H19A H 0.756966 0.624007 0.913137 0.211 Uiso 1 1 calc GR .
H19B H 0.839426 0.709613 0.898247 0.211 Uiso 1 1 calc GR .
H19C H 0.840994 0.625943 0.889132 0.211 Uiso 1 1 calc GR .
C20 C 0.8007(8) 0.7748(7) 0.6639(10) 0.140(2) Uani 1 1 d . U
H20A H 0.821725 0.763615 0.600639 0.210 Uiso 1 1 calc DGR .
H20B H 0.846549 0.810182 0.709049 0.210 Uiso 1 1 calc GR .
H20C H 0.769887 0.802226 0.646544 0.210 Uiso 1 1 calc GR .
C21 C 0.6934(8) 0.7035(7) 0.8076(9) 0.137(2) Uani 1 1 d . U
H21A H 0.661187 0.726700 0.779424 0.205 Uiso 1 1 calc GR .
H21B H 0.730228 0.739881 0.861047 0.205 Uiso 1 1 calc GR .
H21C H 0.656530 0.649759 0.837484 0.205 Uiso 1 1 calc GR .
B1 B 0.6776(5) 0.5564(4) 0.6590(5) 0.0695(14) Uani 1 1 d . .

loop_
_atom_site_aniso_label
_atom_site_aniso_U_11
_atom_site_aniso_U_22
_atom_site_aniso_U_33
_atom_site_aniso_U_23
_atom_site_aniso_U_13
_atom_site_aniso_U_12
Br1 0.1824(10) 0.2020(10) 0.0388(4) -0.0041(4) 0.0032(4) 0.1380(9)
Br2 0.0865(5) 0.1274(7) 0.1229(7) 0.0271(5) 0.0193(4) 0.0503(5)
O1 0.110(3) 0.103(3) 0.085(3) -0.024(2) -0.046(2) 0.066(3)
O2 0.090(3) 0.072(2) 0.076(2) -0.0089(18) -0.029(2) 0.0419(19)
N1 0.073(2) 0.079(3) 0.057(2) -0.0003(19) -0.0101(18) 0.045(2)
C1 0.073(3) 0.081(3) 0.051(2) -0.011(2) -0.008(2) 0.052(3)
C2 0.089(3) 0.097(4) 0.043(2) 0.004(2) 0.007(2) 0.061(3)
C3 0.106(4) 0.129(5) 0.042(3) -0.006(3) 0.006(3) 0.078(4)
C4 0.112(5) 0.110(5) 0.067(4) -0.031(3) -0.010(3) 0.066(4)
C5 0.121(5) 0.089(4) 0.079(4) -0.013(3) 0.002(4) 0.062(4)
C6 0.101(4) 0.078(3) 0.062(3) -0.003(2) 0.003(3) 0.052(3)
C7 0.087(3) 0.076(3) 0.039(2) 0.0001(19) -0.004(2) 0.051(3)
C8 0.115(5) 0.082(3) 0.045(3) 0.010(2) 0.002(3) 0.057(3)
C9 0.096(4) 0.089(4) 0.059(3) 0.014(3) 0.015(3) 0.059(3)
C10 0.084(4) 0.088(3) 0.070(3) 0.014(3) 0.010(3) 0.054(3)
C11 0.082(3) 0.082(3) 0.056(3) -0.008(2) -0.010(2) 0.054(3)
C12 0.078(3) 0.072(3) 0.047(2) 0.0010(19) -0.005(2) 0.050(2)
C13 0.076(3) 0.082(3) 0.041(2) 0.003(2) 0.0005(19) 0.051(3)
C14 0.084(4) 0.114(5) 0.064(3) 0.001(3) -0.004(3) 0.043(4)
C15 0.096(4) 0.108(4) 0.080(4) -0.010(3) -0.017(3) 0.072(4)
C16 0.130(4) 0.125(4) 0.142(5) -0.021(4) -0.068(4) 0.056(4)
C17 0.136(5) 0.119(4) 0.137(5) -0.036(4) -0.057(4) 0.065(4)
C18 0.134(4) 0.131(5) 0.150(6) -0.020(4) -0.061(4) 0.053(4)
C19 0.135(5) 0.128(5) 0.142(5) -0.022(4) -0.069(4) 0.053(4)
C20 0.141(5) 0.125(4) 0.145(5) -0.031(4) -0.055(4) 0.060(4)
C21 0.141(5) 0.127(4) 0.136(5) -0.043(4) -0.056(4) 0.062(4)
B1 0.086(4) 0.075(3) 0.055(3) -0.011(3) -0.022(3) 0.046(3)

loop_
_atom_type_symbol
_atom_type_description
_atom_type_scat_dispersion_real
_atom_type_scat_dispersion_imag
_atom_type_scat_source
C C 0.0181 0.0091 'International Tables Vol C Tables 4.2.6.8 and 6.1.1.4'
H H 0.0000 0.0000 'International Tables Vol C Tables 4.2.6.8 and 6.1.1.4'
B B 0.0090 0.0039 'International Tables Vol C Tables 4.2.6.8 and 6.1.1.4'
Br Br -0.6763 1.2805 'International Tables Vol C Tables 4.2.6.8 and 6.1.1.4'
N N 0.0311 0.0180 'International Tables Vol C Tables 4.2.6.8 and 6.1.1.4'
O O 0.0492 0.0322 'International Tables Vol C Tables 4.2.6.8 and 6.1.1.4'

loop_
_geom_angle_atom_site_label_1
_geom_angle_atom_site_label_2
_geom_angle_atom_site_label_3
_geom_angle
C16 O1 B1 110.2(6)
C17 O2 B1 111.0(6)
C13 N1 B1 100.7(4)
C14 N1 C13 109.2(4)
C14 N1 C15 111.5(5)
C14 N1 B1 115.5(5)
C15 N1 C13 113.0(5)
C15 N1 B1 106.6(4)
C2 C1 C6 117.2(5)
C2 C1 C13 118.5(5)
C6 C1 C13 124.0(5)
C1 C2 H2 120.2
C3 C2 C1 119.7(6)
C3 C2 H2 120.2
C2 C3 Br1 119.4(5)
C4 C3 Br1 115.9(5)
C4 C3 C2 124.7(6)
C3 C4 H4 122.9
C3 C4 C5 114.3(6)
C5 C4 H4 122.9
C4 C5 H5 118.5
C6 C5 C4 123.0(7)
C6 C5 H5 118.5
C1 C6 H6 119.7
C5 C6 C1 120.7(6)
C5 C6 H6 119.7
C8 C7 C12 118.5(6)
C8 C7 B1 129.3(5)
C12 C7 B1 112.0(4)
C7 C8 H8 119.6
C9 C8 C7 120.8(6)
C9 C8 H8 119.6
C8 C9 H9 120.1
C10 C9 C8 119.9(5)
C10 C9 H9 120.1
C9 C10 Br2 120.1(5)
C9 C10 C11 120.5(6)
C11 C10 Br2 119.4(5)
C10 C11 H11 120.6
C12 C11 C10 118.9(5)
C12 C11 H11 120.6
C7 C12 C13 112.0(5)
C11 C12 C7 121.4(5)
C11 C12 C13 126.4(5)
N1 C13 C1 114.2(4)
N1 C13 H13 106.4
C1 C13 H13 106.4
C12 C13 N1 105.7(4)
C12 C13 C1 117.1(5)
C12 C13 H13 106.4
N1 C14 H14A 109.5
N1 C14 H14B 109.5
N1 C14 H14C 109.5
H14A C14 H14B 109.5
H14A C14 H14C 109.5
H14B C14 H14C 109.5
N1 C15 H15A 109.5
N1 C15 H15B 109.5
N1 C15 H15C 109.5
H15A C15 H15B 109.5
H15A C15 H15C 109.5
H15B C15 H15C 109.5
O1 C16 C17 104.6(6)
O1 C16 C18 105.6(10)
O1 C16 C19 108.7(9)
C18 C16 C17 112.3(10)
C19 C16 C17 118.9(11)
C19 C16 C18 105.8(8)
O2 C17 C16 104.3(8)
O2 C17 C20 108.6(9)
O2 C17 C21 106.8(9)
C20 C17 C16 113.2(10)
C20 C17 C21 113.2(10)
C21 C17 C16 110.1(10)
C16 C18 H18A 109.5
C16 C18 H18B 109.5
C16 C18 H18C 109.5
H18A C18 H18B 109.5
H18A C18 H18C 109.5
H18B C18 H18C 109.5
C16 C19 H19A 109.5
C16 C19 H19B 109.5
C16 C19 H19C 109.5
H19A C19 H19B 109.5
H19A C19 H19C 109.5
H19B C19 H19C 109.5
C17 C20 H20A 109.5
C17 C20 H20B 109.5
C17 C20 H20C 109.5
H20A C20 H20B 109.5
H20A C20 H20C 109.5
H20B C20 H20C 109.5
C17 C21 H21A 109.5
C17 C21 H21B 109.5
C17 C21 H21C 109.5
H21A C21 H21B 109.5
H21A C21 H21C 109.5
H21B C21 H21C 109.5
O1 B1 N1 110.8(5)
O1 B1 C7 117.6(5)
O2 B1 O1 107.3(5)
O2 B1 N1 107.1(5)
O2 B1 C7 118.1(5)
C7 B1 N1 94.8(4)

loop_
_geom_bond_atom_site_label_1
_geom_bond_atom_site_label_2
_geom_bond_distance
Br1 C3 1.913(6)
Br2 C10 1.892(7)
O1 C16 1.427(12)
O1 B1 1.439(7)
O2 C17 1.411(10)
O2 B1 1.430(8)
N1 C13 1.511(7)
N1 C14 1.474(9)
N1 C15 1.485(7)
N1 B1 1.799(8)
C1 C2 1.390(7)
C1 C6 1.394(8)
C1 C13 1.520(7)
C2 H2 0.9300
C2 C3 1.367(8)
C3 C4 1.360(11)
C4 H4 0.9300
C4 C5 1.408(11)
C5 H5 0.9300
C5 C6 1.347(9)
C6 H6 0.9300
C7 C8 1.386(8)
C7 C12 1.391(7)
C7 B1 1.601(9)
C8 H8 0.9300
C8 C9 1.382(10)
C9 H9 0.9300
C9 C10 1.372(9)
C10 C11 1.399(8)
C11 H11 0.9300
C11 C12 1.374(8)
C12 C13 1.498(7)
C13 H13 0.9800
C14 H14A 0.9600
C14 H14B 0.9600
C14 H14C 0.9600
C15 H15A 0.9600
C15 H15B 0.9600
C15 H15C 0.9600
C16 C17 1.572(15)
C16 C18 1.544(19)
C16 C19 1.470(16)
C17 C20 1.498(18)
C17 C21 1.533(18)
C18 H18A 0.9600
C18 H18B 0.9600
C18 H18C 0.9600
C19 H19A 0.9600
C19 H19B 0.9600
C19 H19C 0.9600
C20 H20A 0.9600
C20 H20B 0.9600
C20 H20C 0.9600
C21 H21A 0.9600
C21 H21B 0.9600
C21 H21C 0.9600

loop_
_smtbx_masks_void_nr
_smtbx_masks_void_average_x
_smtbx_masks_void_average_y
_smtbx_masks_void_average_z
_smtbx_masks_void_volume
_smtbx_masks_void_count_electrons
1 0.000 0.000 -0.704 744.5 84.9
